data_7220318
loop_
_publ_author_name
'Bai, Jie'
'Zhou, Hao-Long'
'Liao, Pei-Qin'
'Zhang, Wei-Xiong'
'Chen, Xiao-Ming'

_publ_section_title
;
 Structural diversity of coordination polymers controlled by the metal ion
 as the sole reaction variable
;
_journal_issue 24
_journal_name_full CrystEngComm
_journal_page_first 4462
_journal_paper_doi 10.1039/C5CE00349K
_journal_volume 17
_journal_year 2015
_chemical_formula_moiety 'C26 H16 Cu N2 O4'
_chemical_formula_sum 'C26 H16 Cu N2 O4'
_chemical_formula_weight 483.95
_space_group_crystal_system triclinic
_space_group_IT_number 2
_space_group_name_Hall '-P 1'
_space_group_name_H-M_alt 'P -1'
_symmetry_space_group_name_Hall '-P 1'
_symmetry_space_group_name_H-M 'P -1'
_atom_sites_solution_hydrogens geom
_audit_creation_date 2015-02-04
_audit_creation_method
;
Olex2 1.2
(compiled 2015.01.26 svn.r3150 for OlexSys, GUI svn.r4998)
;
_audit_update_record
;
2015-02-14 deposited with the CCDC.
2015-05-01 downloaded from the CCDC.
;
_cell_angle_alpha 75.657(2)
_cell_angle_beta 88.717(2)
_cell_angle_gamma 67.973(2)
_cell_formula_units_Z 2
_cell_length_a 8.5983(6)
_cell_length_b 10.1500(7)
_cell_length_c 16.0657(10)
_cell_measurement_temperature 123(2)
_cell_volume 1255.35(15)
_computing_molecular_graphics 'Olex2 (Dolomanov et al., 2009)'
_computing_publication_material 'Olex2 (Dolomanov et al., 2009)'
_computing_structure_refinement 'ShelXL (Sheldrick, 2008)'
_diffrn_ambient_temperature 123.15
_diffrn_measured_fraction_theta_full 0.997
_diffrn_measured_fraction_theta_max 0.995
_diffrn_radiation_type MoK\a
_diffrn_radiation_wavelength 0.71073
_diffrn_reflns_av_R_equivalents 0.0933
_diffrn_reflns_av_unetI/netI 0.1127
_diffrn_reflns_laue_measured_fraction_full 0.997
_diffrn_reflns_laue_measured_fraction_max 0.995
_diffrn_reflns_limit_h_max 10
_diffrn_reflns_limit_h_min -8
_diffrn_reflns_limit_k_max 12
_diffrn_reflns_limit_k_min -12
_diffrn_reflns_limit_l_max 19
_diffrn_reflns_limit_l_min -19
_diffrn_reflns_number 10807
_diffrn_reflns_point_group_measured_fraction_full 0.997
_diffrn_reflns_point_group_measured_fraction_max 0.995
_diffrn_reflns_theta_full 25.242
_diffrn_reflns_theta_max 25.997
_diffrn_reflns_theta_min 3.482
_exptl_absorpt_coefficient_mu 0.901
_exptl_absorpt_correction_T_max 0.840
_exptl_absorpt_correction_T_min 0.714
_exptl_absorpt_correction_type multi-scan
_exptl_absorpt_process_details SADABS
_exptl_crystal_colour blue
_exptl_crystal_density_diffrn 1.280
_exptl_crystal_description block
_exptl_crystal_F_000 494
_exptl_crystal_size_max 0.4
_exptl_crystal_size_mid 0.2
_exptl_crystal_size_min 0.2
_refine_diff_density_max 0.545
_refine_diff_density_min -0.632
_refine_diff_density_rms 0.107
_refine_ls_extinction_method none
_refine_ls_goodness_of_fit_ref 1.060
_refine_ls_hydrogen_treatment constr
_refine_ls_matrix_type full
_refine_ls_number_parameters 335
_refine_ls_number_reflns 4918
_refine_ls_number_restraints 114
_refine_ls_restrained_S_all 1.052
_refine_ls_R_factor_all 0.0752
_refine_ls_R_factor_gt 0.0559
_refine_ls_shift/su_max 0.000
_refine_ls_shift/su_mean 0.000
_refine_ls_structure_factor_coef Fsqd
_refine_ls_weighting_details 'w=1/[\s^2^(Fo^2^)+(0.1098P)^2^] where P=(Fo^2^+2Fc^2^)/3'
_refine_ls_weighting_scheme calc
_refine_ls_wR_factor_gt 0.1713
_refine_ls_wR_factor_ref 0.1820
_reflns_Friedel_coverage 0.000
_reflns_number_gt 3922
_reflns_number_total 4918
_reflns_threshold_expression 'I > 2\s(I)'
_cod_data_source_file c5ce00349k2.cif
_cod_data_source_block 2
_cod_depositor_comments 'Adding full bibliography for 7220317--7220319.cif.'
_cod_database_code 7220318
_shelx_space_group_comment
;
The symmetry employed for this shelxl refinement is uniquely defined
by the following loop, which should always be used as a source of
symmetry information in preference to the above space-group names.
They are only intended as comments.
;
_shelx_estimated_absorpt_t_max 0.840
_shelx_estimated_absorpt_t_min 0.714
_olex2_refinement_description
;
1. Others
 Fixed Uiso: H1(0.111) H1AA(0.065) H2(0.125) H3(0.104) H4(0.115) H4AA(0.083)
 H5(0.107) H6(0.086) H6AA(0.1) H7(0.097) H7AA(0.073) H12(0.108) H17(0.087)
 H18(0.095) H19(0.082) H20(0.062) H23(0.076) H24(0.105) H25(0.084) H26(0.061)
 Fixed X: H1(0.2585) H1AA(0.2755) H2(0.0476) H3(0.0392) H4(0.3752)
 H4AA(0.3057) H5(0.5868) H6(0.253) H6AA(0.6048) H7(0.5852) H7AA(0.5668)
 H12(0.3927) H17(0.8285) H18(1.0319) H19(1.1406) H20(1.0641) H23(0.9973)
 H24(0.8981) H25(0.6955) H26(0.6128)
 Fixed Y: H1(0.327) H1AA(0.4584) H2(0.3918) H3(0.5742) H4(0.342) H4AA(0.3186)
 H5(0.2556) H6(0.5007) H6AA(-0.044) H7(0.3593) H7AA(0.1038) H12(0.4202)
 H17(0.4649) H18(0.4055) H19(0.1629) H20(-0.0166) H23(-0.1739) H24(-0.3194)
 H25(-0.2093) H26(0.0391)
 Fixed Z: H1(0.3008) H1AA(0.7579) H2(0.1944) H3(0.1709) H4(0.0291)
 H4AA(0.8989) H5(0.1485) H6(0.2797) H6AA(0.8221) H7(0.1214) H7AA(0.6802)
 H12(0.0218) H17(0.5487) H18(0.6593) H19(0.7486) H20(0.7126) H23(0.6623)
 H24(0.6018) H25(0.4859) H26(0.4242)
;
_shelx_shelxl_version_number 2014/7
_olex2_submission_special_instructions 'No special instructions were received'

loop_
_space_group_symop_operation_xyz
'x, y, z'
'-x, -y, -z'

loop_
_atom_site_label
_atom_site_type_symbol
_atom_site_fract_x
_atom_site_fract_y
_atom_site_fract_z
_atom_site_U_iso_or_equiv
_atom_site_adp_type
_atom_site_occupancy
_atom_site_site_symmetry_order
_atom_site_calc_flag
_atom_site_refinement_flags_posn
_atom_site_refinement_flags_adp
_atom_site_refinement_flags_occupancy
_atom_site_disorder_assembly
_atom_site_disorder_group
C0AA C 0.4180(4) 0.2952(4) 0.70610(19) 0.0419(7) Uani 1 1 d . . . . .
C1 C 0.2806(15) 0.357(3) 0.2424(8) 0.092(5) Uani 0.485(18) 1 d . U P A -2
H1 H 0.2585 0.3270 0.3008 0.111 Uiso 0.485(18) 1 calc R . P A -2
C1AA C 0.3425(5) 0.3561(4) 0.7713(2) 0.0540(9) Uani 1 1 d . . . . .
H1AA H 0.2755 0.4584 0.7579 0.065 Uiso 1 1 calc R . . . .
C2 C 0.1542(18) 0.395(3) 0.1799(9) 0.104(6) Uani 0.485(18) 1 d . U P A -2
H2 H 0.0476 0.3918 0.1944 0.125 Uiso 0.485(18) 1 calc R . P A -2
C2AA C 0.4905(9) 0.0369(6) 0.9645(3) 0.0928(19) Uani 1 1 d . . . . .
C3 C 0.1481(14) 0.504(2) 0.1674(7) 0.086(4) Uani 0.515(18) 1 d . U P A 2
H3 H 0.0392 0.5742 0.1709 0.104 Uiso 0.515(18) 1 calc R . P A 2
C3AA C 0.5730(5) 0.3103(4) 0.2982(2) 0.0510(9) Uani 1 1 d . . . . .
C4 C 0.345(3) 0.365(3) 0.0826(16) 0.096(7) Uani 0.515(18) 1 d . U P A 2
H4 H 0.3752 0.3420 0.0291 0.115 Uiso 0.515(18) 1 calc R . P A 2
C4AA C 0.3603(7) 0.2742(5) 0.8551(2) 0.0694(12) Uani 1 1 d . . . . .
H4AA H 0.3057 0.3186 0.8989 0.083 Uiso 1 1 calc R . . . .
C5 C 0.475(2) 0.317(2) 0.1542(11) 0.089(6) Uani 0.515(18) 1 d . U P A 2
H5 H 0.5868 0.2556 0.1485 0.107 Uiso 0.515(18) 1 calc R . P A 2
C5AA C 0.4630(7) 0.1204(6) 0.8749(2) 0.0761(14) Uani 1 1 d . . . . .
C6 C 0.2754(13) 0.4608(18) 0.2311(7) 0.072(4) Uani 0.515(18) 1 d . U P A 2
H6 H 0.2530 0.5007 0.2797 0.086 Uiso 0.515(18) 1 calc R . P A 2
C6AA C 0.5380(7) 0.0583(5) 0.8097(3) 0.0836(16) Uani 1 1 d . . . . .
H6AA H 0.6048 -0.0440 0.8221 0.100 Uiso 1 1 calc R . . . .
C7 C 0.473(3) 0.376(2) 0.1364(14) 0.081(5) Uani 0.485(18) 1 d . U P A -2
H7 H 0.5852 0.3593 0.1214 0.097 Uiso 0.485(18) 1 calc R . P A -2
C7AA C 0.5150(6) 0.1467(4) 0.7250(2) 0.0608(11) Uani 1 1 d . . . . .
H7AA H 0.5668 0.1038 0.6802 0.073 Uiso 1 1 calc R . . . .
C8AA C 0.3959(4) 0.3895(4) 0.61407(19) 0.0385(7) Uani 1 1 d . . . . .
C10 C 0.4371(5) 0.3593(5) 0.2258(2) 0.0556(10) Uani 1 1 d . U . . .
C12 C 0.362(4) 0.411(3) 0.0795(17) 0.090(6) Uani 0.485(18) 1 d . U P A -2
H12 H 0.3927 0.4202 0.0218 0.108 Uiso 0.485(18) 1 calc R . P A -2
C13 C 0.1878(7) 0.4382(7) 0.0936(3) 0.0896(18) Uani 1 1 d . U . . .
C16 C 0.0564(8) 0.4809(9) 0.0273(3) 0.113(3) Uani 1 1 d . . . . .
C17 C 0.8817(7) 0.3653(5) 0.5808(3) 0.0724(14) Uani 1 1 d . . . . .
H17 H 0.8285 0.4649 0.5487 0.087 Uiso 1 1 calc R . . . .
C18 C 0.9982(7) 0.3320(5) 0.6482(3) 0.0792(15) Uani 1 1 d . . . . .
H18 H 1.0319 0.4055 0.6593 0.095 Uiso 1 1 calc R . . . .
C19 C 1.0652(6) 0.1881(5) 0.6997(3) 0.0685(12) Uani 1 1 d . . . . .
H19 H 1.1406 0.1629 0.7486 0.082 Uiso 1 1 calc R . . . .
C20 C 1.0199(5) 0.0822(4) 0.6784(2) 0.0519(9) Uani 1 1 d . . . . .
H20 H 1.0641 -0.0166 0.7126 0.062 Uiso 1 1 calc R . . . .
C21 C 0.9108(4) 0.1214(4) 0.6074(2) 0.0418(7) Uani 1 1 d . . . . .
C22 C 0.8568(4) 0.0186(4) 0.5764(2) 0.0406(7) Uani 1 1 d . . . . .
C23 C 0.9173(5) -0.1306(4) 0.6137(3) 0.0637(11) Uani 1 1 d . . . . .
H23 H 0.9973 -0.1739 0.6623 0.076 Uiso 1 1 calc R . . . .
C24 C 0.8574(7) -0.2159(5) 0.5780(4) 0.0873(17) Uani 1 1 d . . . . .
H24 H 0.8981 -0.3194 0.6018 0.105 Uiso 1 1 calc R . . . .
C25 C 0.7404(6) -0.1521(5) 0.5088(3) 0.0702(12) Uani 1 1 d . . . . .
H25 H 0.6955 -0.2093 0.4859 0.084 Uiso 1 1 calc R . . . .
C26 C 0.6901(5) -0.0051(4) 0.4738(2) 0.0508(8) Uani 1 1 d . . . . .
H26 H 0.6128 0.0391 0.4242 0.061 Uiso 1 1 calc R . . . .
N1 N 0.8408(4) 0.2634(3) 0.55878(19) 0.0472(7) Uani 1 1 d . . . . .
N2 N 0.7453(3) 0.0800(3) 0.50653(17) 0.0398(6) Uani 1 1 d . . . . .
O1 O 0.5155(4) 0.3282(4) 0.37144(15) 0.0585(7) Uani 1 1 d . . . . .
O2 O 0.7201(4) 0.2600(3) 0.28491(17) 0.0677(8) Uani 1 1 d . . . . .
O3 O 0.2915(3) 0.5218(3) 0.60146(15) 0.0521(6) Uani 1 1 d . . . . .
O4 O 0.4728(4) 0.3351(3) 0.55797(15) 0.0575(7) Uani 1 1 d . . . . .
Cu1 Cu 0.67650(5) 0.30141(4) 0.46137(2) 0.04041(19) Uani 1 1 d . . . . .

loop_
_atom_site_aniso_label
_atom_site_aniso_U_11
_atom_site_aniso_U_22
_atom_site_aniso_U_33
_atom_site_aniso_U_23
_atom_site_aniso_U_13
_atom_site_aniso_U_12
C0AA 0.0489(19) 0.0414(17) 0.0341(15) -0.0035(14) -0.0019(13) -0.0194(15)
C1 0.058(6) 0.154(14) 0.046(5) -0.027(8) -0.015(4) -0.018(8)
C1AA 0.075(3) 0.046(2) 0.0366(16) -0.0061(16) 0.0008(16) -0.0207(18)
C2 0.063(7) 0.172(16) 0.070(7) -0.045(10) -0.007(5) -0.028(9)
C2AA 0.132(5) 0.072(3) 0.046(2) 0.017(2) -0.008(2) -0.026(3)
C3 0.049(5) 0.129(11) 0.057(5) -0.035(7) -0.021(4) -0.001(6)
C3AA 0.056(2) 0.049(2) 0.0414(17) -0.0020(16) -0.0186(16) -0.0164(17)
C4 0.093(10) 0.122(13) 0.064(8) -0.059(9) -0.041(7) -0.006(10)
C4AA 0.100(4) 0.064(3) 0.0334(17) -0.0027(19) 0.0003(19) -0.026(2)
C5 0.075(8) 0.097(11) 0.046(8) -0.033(8) -0.040(6) 0.033(8)
C5AA 0.108(4) 0.071(3) 0.0331(18) 0.012(2) -0.003(2) -0.033(3)
C6 0.052(5) 0.102(9) 0.044(4) -0.033(6) -0.017(3) 0.000(6)
C6AA 0.107(4) 0.049(2) 0.060(2) 0.011(2) 0.003(2) -0.008(2)
C7 0.075(9) 0.110(13) 0.049(8) -0.013(9) -0.011(6) -0.029(9)
C7AA 0.075(3) 0.042(2) 0.0452(19) 0.0033(18) 0.0055(18) -0.0093(18)
C8AA 0.0449(18) 0.0414(17) 0.0324(14) 0.0005(14) -0.0040(12) -0.0257(15)
C10 0.052(2) 0.067(2) 0.0368(16) -0.0075(17) -0.0147(15) -0.0134(18)
C12 0.104(10) 0.130(14) 0.051(7) -0.033(9) -0.004(7) -0.054(10)
C13 0.078(4) 0.116(5) 0.052(2) -0.019(3) -0.034(2) -0.011(3)
C16 0.086(4) 0.165(7) 0.065(3) -0.039(4) -0.033(3) -0.014(4)
C17 0.094(3) 0.039(2) 0.076(3) -0.004(2) -0.044(2) -0.020(2)
C18 0.096(4) 0.049(2) 0.088(3) -0.015(2) -0.047(3) -0.020(2)
C19 0.072(3) 0.063(3) 0.063(2) -0.013(2) -0.035(2) -0.017(2)
C20 0.053(2) 0.0427(19) 0.0472(18) 0.0028(16) -0.0168(15) -0.0116(16)
C21 0.0459(19) 0.0366(17) 0.0386(15) -0.0051(14) -0.0073(13) -0.0132(14)
C22 0.0357(17) 0.0386(17) 0.0460(17) -0.0074(15) -0.0013(13) -0.0146(13)
C23 0.058(2) 0.042(2) 0.079(3) 0.006(2) -0.023(2) -0.0168(18)
C24 0.085(4) 0.041(2) 0.133(5) -0.008(3) -0.024(3) -0.028(2)
C25 0.063(3) 0.051(2) 0.109(4) -0.029(2) -0.011(2) -0.029(2)
C26 0.045(2) 0.054(2) 0.061(2) -0.0213(18) -0.0005(16) -0.0235(17)
N1 0.0551(18) 0.0368(15) 0.0441(14) -0.0001(13) -0.0202(12) -0.0165(13)
N2 0.0365(14) 0.0386(14) 0.0435(14) -0.0100(12) -0.0033(11) -0.0136(11)
O1 0.0546(16) 0.086(2) 0.0311(11) -0.0030(13) -0.0150(10) -0.0297(15)
O2 0.0472(17) 0.075(2) 0.0630(16) -0.0236(15) -0.0182(12) 0.0007(14)
O3 0.0511(15) 0.0514(15) 0.0402(12) 0.0060(11) -0.0027(10) -0.0154(12)
O4 0.0773(19) 0.0584(16) 0.0430(12) -0.0126(12) 0.0189(12) -0.0337(14)
Cu1 0.0457(3) 0.0390(3) 0.0311(2) 0.00028(19) -0.01337(16) -0.0150(2)

loop_
_atom_type_symbol
_atom_type_description
_atom_type_scat_dispersion_real
_atom_type_scat_dispersion_imag
_atom_type_scat_source
C C 0.0033 0.0016 'International Tables Vol C Tables 4.2.6.8 and 6.1.1.4'
H H 0.0000 0.0000 'International Tables Vol C Tables 4.2.6.8 and 6.1.1.4'
Cu Cu 0.3201 1.2651 'International Tables Vol C Tables 4.2.6.8 and 6.1.1.4'
N N 0.0061 0.0033 'International Tables Vol C Tables 4.2.6.8 and 6.1.1.4'
O O 0.0106 0.0060 'International Tables Vol C Tables 4.2.6.8 and 6.1.1.4'

loop_
_geom_angle_atom_site_label_1
_geom_angle_atom_site_label_2
_geom_angle_atom_site_label_3
_geom_angle
_geom_angle_site_symmetry_1
_geom_angle_site_symmetry_3
C1AA C0AA C7AA 119.1(3) . .
C1AA C0AA C8AA 120.8(3) . .
C7AA C0AA C8AA 120.0(3) . .
C2 C1 H1 118.0 . .
C2 C1 C3 38.7(8) . .
C2 C1 C10 124.0(11) . .
C3 C1 H1 125.0 . .
C6 C1 H1 107.8 . .
C6 C1 C2 93.0(15) . .
C6 C1 C3 54.4(11) . .
C6 C1 C10 70.1(14) . .
C10 C1 H1 118.0 . .
C10 C1 C3 104.0(12) . .
C0AA C1AA H1AA 118.8 . .
C4AA C1AA C0AA 122.3(4) . .
C4AA C1AA H1AA 118.8 . .
C1 C2 H2 121.1 . .
C1 C2 C6 35.3(8) . .
C1 C2 C13 117.7(13) . .
C3 C2 C1 87.4(16) . .
C3 C2 H2 110.0 . .
C3 C2 C6 52.2(11) . .
C3 C2 C13 72.0(15) . .
C6 C2 H2 127.3 . .
C13 C2 H2 121.1 . .
C13 C2 C6 101.0(12) . .
C2AA C2AA C5AA 175.8(10) 2_657 .
C1 C3 H3 131.3 . .
C2 C3 C1 53.9(11) . .
C2 C3 H3 113.7 . .
C2 C3 C6 90.4(13) . .
C2 C3 C13 64.8(12) . .
C6 C3 C1 36.5(7) . .
C6 C3 H3 121.3 . .
C6 C3 C13 117.4(9) . .
C13 C3 C1 96.8(9) . .
C13 C3 H3 121.3 . .
O1 C3AA C10 114.0(3) . .
O2 C3AA C10 120.5(3) . .
O2 C3AA O1 125.6(3) . .
C5 C4 H4 120.3 . .
C7 C4 H4 117.9 . .
C7 C4 C5 23.0(11) . .
C12 C4 H4 100.6 . .
C12 C4 C5 76(5) . .
C12 C4 C7 53(5) . .
C12 C4 C13 93(6) . .
C13 C4 H4 120.3 . .
C13 C4 C5 119.4(19) . .
C13 C4 C7 117(2) . .
C1AA C4AA H4AA 120.7 . .
C1AA C4AA C5AA 118.5(4) . .
C5AA C4AA H4AA 120.7 . .
C4 C5 H5 119.5 . .
C7 C5 C4 78(4) . .
C7 C5 H5 101.9 . .
C7 C5 C10 90(4) . .
C7 C5 C12 57(4) . .
C10 C5 C4 120.9(15) . .
C10 C5 H5 119.5 . .
C10 C5 C12 115.2(16) . .
C12 C5 C4 20.9(15) . .
C12 C5 H5 121.1 . .
C4AA C5AA C2AA 118.1(5) . .
C6AA C5AA C2AA 122.3(5) . .
C6AA C5AA C4AA 119.5(3) . .
C1 C6 C2 51.7(11) . .
C1 C6 C3 89.1(13) . .
C1 C6 H6 114.4 . .
C1 C6 C10 67.2(11) . .
C2 C6 H6 129.2 . .
C3 C6 C2 37.4(7) . .
C3 C6 H6 119.2 . .
C3 C6 C10 121.6(9) . .
C10 C6 C2 100.2(9) . .
C10 C6 H6 119.2 . .
C5AA C6AA H6AA 120.1 . .
C5AA C6AA C7AA 119.7(4) . .
C7AA C6AA H6AA 120.1 . .
C4 C7 H7 123.9 . .
C5 C7 C4 79(4) . .
C5 C7 H7 104.9 . .
C5 C7 C10 66(4) . .
C5 C7 C12 99(5) . .
C10 C7 C4 113.0(19) . .
C10 C7 H7 119.4 . .
C12 C7 C4 20.2(18) . .
C12 C7 H7 119.4 . .
C12 C7 C10 121(2) . .
C0AA C7AA C6AA 120.8(4) . .
C0AA C7AA H7AA 119.6 . .
C6AA C7AA H7AA 119.6 . .
O3 C8AA C0AA 115.3(3) . .
O4 C8AA C0AA 119.8(3) . .
O4 C8AA O3 124.9(3) . .
C1 C10 C3AA 121.1(6) . .
C1 C10 C6 42.6(7) . .
C1 C10 C7 114.6(11) . .
C5 C10 C1 106.2(12) . .
C5 C10 C3AA 120.0(8) . .
C5 C10 C6 119.4(8) . .
C5 C10 C7 24.0(12) . .
C6 C10 C3AA 120.3(5) . .
C6 C10 C7 109.2(9) . .
C7 C10 C3AA 122.6(10) . .
C4 C12 C5 83(5) . .
C4 C12 C7 107(6) . .
C4 C12 H12 98.1 . .
C4 C12 C13 65(6) . .
C5 C12 H12 124.3 . .
C7 C12 C5 23.7(16) . .
C7 C12 H12 117.6 . .
C7 C12 C13 125(2) . .
C13 C12 C5 113.2(19) . .
C13 C12 H12 117.6 . .
C2 C13 C3 43.1(8) . .
C2 C13 C12 115.3(12) . .
C2 C13 C16 118.6(8) . .
C4 C13 C2 110.4(13) . .
C4 C13 C3 119.3(11) . .
C4 C13 C12 21.5(16) . .
C4 C13 C16 121.4(11) . .
C12 C13 C3 107.3(12) . .
C16 C13 C3 118.1(6) . .
C16 C13 C12 125.2(11) . .
C16 C16 C13 178.4(10) 2_565 .
C18 C17 H17 118.7 . .
N1 C17 H17 118.7 . .
N1 C17 C18 122.7(4) . .
C17 C18 H18 120.8 . .
C17 C18 C19 118.5(4) . .
C19 C18 H18 120.8 . .
C18 C19 H19 120.5 . .
C20 C19 C18 118.9(4) . .
C20 C19 H19 120.5 . .
C19 C20 H20 120.3 . .
C21 C20 C19 119.4(3) . .
C21 C20 H20 120.3 . .
C20 C21 C22 124.7(3) . .
N1 C21 C20 121.6(3) . .
N1 C21 C22 113.8(3) . .
C23 C22 C21 123.4(3) . .
N2 C22 C21 115.4(3) . .
N2 C22 C23 121.2(3) . .
C22 C23 H23 121.1 . .
C22 C23 C24 117.8(4) . .
C24 C23 H23 121.1 . .
C23 C24 H24 119.7 . .
C25 C24 C23 120.6(4) . .
C25 C24 H24 119.7 . .
C24 C25 H25 120.8 . .
C26 C25 C24 118.3(4) . .
C26 C25 H25 120.8 . .
C25 C26 H26 118.7 . .
N2 C26 C25 122.5(4) . .
N2 C26 H26 118.7 . .
C17 N1 C21 118.8(3) . .
C17 N1 Cu1 125.3(3) . .
C21 N1 Cu1 115.9(2) . .
C22 N2 Cu1 114.3(2) . .
C26 N2 C22 119.5(3) . .
C26 N2 Cu1 126.3(2) . .
C3AA O1 Cu1 116.7(2) . .
C8AA O3 Cu1 127.2(2) . 2_666
C8AA O4 Cu1 153.9(2) . .
N1 Cu1 N2 80.59(11) . .
N1 Cu1 O4 87.14(12) . .
N2 Cu1 O4 89.22(10) . .
O1 Cu1 N1 176.61(11) . .
O1 Cu1 N2 96.46(12) . .
O1 Cu1 O3 90.39(12) . 2_666
O1 Cu1 O4 91.18(11) . .
O3 Cu1 N1 92.99(12) 2_666 .
O3 Cu1 N2 154.23(12) 2_666 .
O3 Cu1 O4 115.53(11) 2_666 .

loop_
_geom_bond_atom_site_label_1
_geom_bond_atom_site_label_2
_geom_bond_distance
_geom_bond_site_symmetry_2
C0AA C1AA 1.374(5) .
C0AA C7AA 1.379(5) .
C0AA C8AA 1.521(4) .
C1 H1 0.9500 .
C1 C2 1.372(17) .
C1 C3 1.697(18) .
C1 C6 1.010(18) .
C1 C10 1.375(15) .
C1AA H1AA 0.9500 .
C1AA C4AA 1.373(5) .
C2 H2 0.9500 .
C2 C3 1.062(19) .
C2 C6 1.75(2) .
C2 C13 1.405(16) .
C2AA C2AA 1.174(9) 2_657
C2AA C5AA 1.452(5) .
C3 H3 0.9500 .
C3 C6 1.380(14) .
C3 C13 1.477(14) .
C3AA C10 1.518(4) .
C3AA O1 1.294(5) .
C3AA O2 1.209(5) .
C4 H4 0.9500 .
C4 C5 1.48(2) .
C4 C7 1.47(4) .
C4 C12 0.53(4) .
C4 C13 1.31(3) .
C4AA H4AA 0.9500 .
C4AA C5AA 1.431(7) .
C5 H5 0.9500 .
C5 C7 0.59(3) .
C5 C10 1.316(18) .
C5 C12 1.44(3) .
C5AA C6AA 1.379(7) .
C6 H6 0.9500 .
C6 C10 1.402(11) .
C6AA H6AA 0.9500 .
C6AA C7AA 1.404(5) .
C7 H7 0.9500 .
C7 C10 1.45(2) .
C7 C12 1.23(3) .
C7AA H7AA 0.9500 .
C8AA O3 1.273(4) .
C8AA O4 1.225(4) .
C12 H12 0.9500 .
C12 C13 1.44(3) .
C13 C16 1.434(6) .
C16 C16 1.203(11) 2_565
C17 H17 0.9500 .
C17 C18 1.381(6) .
C17 N1 1.333(5) .
C18 H18 0.9500 .
C18 C19 1.393(6) .
C19 H19 0.9500 .
C19 C20 1.388(6) .
C20 H20 0.9500 .
C20 C21 1.372(5) .
C21 C22 1.478(5) .
C21 N1 1.364(4) .
C22 C23 1.377(5) .
C22 N2 1.349(4) .
C23 H23 0.9500 .
C23 C24 1.393(7) .
C24 H24 0.9500 .
C24 C25 1.368(7) .
C25 H25 0.9500 .
C25 C26 1.357(6) .
C26 H26 0.9500 .
C26 N2 1.338(5) .
N1 Cu1 1.996(3) .
N2 Cu1 2.035(3) .
O1 Cu1 1.921(2) .
O3 Cu1 1.943(2) 2_666
O4 Cu1 2.299(2) .
Cu1 O3 1.943(3) 2_666

loop_
_geom_torsion_atom_site_label_1
_geom_torsion_atom_site_label_2
_geom_torsion_atom_site_label_3
_geom_torsion_atom_site_label_4
_geom_torsion
_geom_torsion_site_symmetry_4
C0AA C1AA C4AA C5AA 0.8(7) .
C0AA C8AA O3 Cu1 133.5(3) 2_666
C0AA C8AA O4 Cu1 -109.0(5) .
C1 C2 C3 C6 -0.1(12) .
C1 C2 C3 C13 120.3(10) .
C1 C2 C6 C3 180(2) .
C1 C2 C6 C10 49.9(12) .
C1 C2 C13 C3 -77.1(18) .
C1 C2 C13 C4 34(2) .
C1 C2 C13 C12 12(2) .
C1 C2 C13 C16 -178.9(13) .
C1 C3 C6 C2 -0.1(17) .
C1 C3 C6 C10 62.3(13) .
C1 C3 C13 C2 44.6(11) .
C1 C3 C13 C4 -44.6(17) .
C1 C3 C13 C12 -64.1(14) .
C1 C3 C13 C16 147.5(9) .
C1 C6 C10 C3AA -104.4(11) .
C1 C6 C10 C5 82.0(16) .
C1 C6 C10 C7 105.9(14) .
C1AA C0AA C7AA C6AA -0.5(7) .
C1AA C0AA C8AA O3 -6.7(5) .
C1AA C0AA C8AA O4 175.4(4) .
C1AA C4AA C5AA C2AA 175.9(5) .
C1AA C4AA C5AA C6AA -1.4(8) .
C2 C1 C3 C6 180(2) .
C2 C1 C3 C13 -51.9(13) .
C2 C1 C6 C3 -0.1(13) .
C2 C1 C6 C10 -125.2(10) .
C2 C1 C10 C3AA -177.7(14) .
C2 C1 C10 C5 -36(2) .
C2 C1 C10 C6 79.9(19) .
C2 C1 C10 C7 -12(2) .
C2 C3 C6 C1 0.1(17) .
C2 C3 C6 C10 62.5(18) .
C2 C3 C13 C4 -89.2(18) .
C2 C3 C13 C12 -108.8(16) .
C2 C3 C13 C16 102.8(12) .
C2 C6 C10 C1 -40.6(10) .
C2 C6 C10 C3AA -145.0(7) .
C2 C6 C10 C5 41.3(16) .
C2 C6 C10 C7 65.2(13) .
C2AA C5AA C6AA C7AA -176.1(6) .
C3 C1 C2 C6 -0.1(17) .
C3 C1 C2 C13 68.1(18) .
C3 C1 C6 C2 0.1(13) .
C3 C1 C6 C10 -125.1(7) .
C3 C1 C10 C3AA 145.7(7) .
C3 C1 C10 C5 -72.8(12) .
C3 C1 C10 C6 43.2(10) .
C3 C1 C10 C7 -48.8(15) .
C3 C2 C6 C1 -180(2) .
C3 C2 C6 C10 -129.9(15) .
C3 C2 C13 C4 111.5(15) .
C3 C2 C13 C12 88.7(16) .
C3 C2 C13 C16 -101.8(12) .
C3 C6 C10 C1 -73.8(15) .
C3 C6 C10 C3AA -178.2(10) .
C3 C6 C10 C5 8(2) .
C3 C6 C10 C7 32.0(18) .
C4 C5 C7 C10 121.6(14) .
C4 C5 C7 C12 1(3) .
C4 C5 C10 C1 39(2) .
C4 C5 C10 C3AA -179.4(14) .
C4 C5 C10 C6 -6(2) .
C4 C5 C10 C7 -76(3) .
C4 C5 C12 C7 -176(7) .
C4 C5 C12 C13 59(5) .
C4 C7 C10 C1 -9(2) .
C4 C7 C10 C3AA 156.7(13) .
C4 C7 C10 C5 65(4) .
C4 C7 C10 C6 -54.4(19) .
C4 C7 C12 C5 4(8) .
C4 C7 C12 C13 71(6) .
C4 C12 C13 C2 82(5) .
C4 C12 C13 C3 127(5) .
C4 C12 C13 C16 -87(5) .
C4AA C5AA C6AA C7AA 1.0(9) .
C5 C4 C7 C10 -57(3) .
C5 C4 C7 C12 -176(8) .
C5 C4 C12 C7 2(3) .
C5 C4 C12 C13 -119.5(15) .
C5 C4 C13 C2 -32(2) .
C5 C4 C13 C3 15(3) .
C5 C4 C13 C12 76(5) .
C5 C4 C13 C16 -177.2(14) .
C5 C7 C10 C1 -74(4) .
C5 C7 C10 C3AA 91(4) .
C5 C7 C10 C6 -120(4) .
C5 C7 C12 C4 -4(8) .
C5 C7 C12 C13 67(5) .
C5 C12 C13 C2 12(2) .
C5 C12 C13 C3 57(2) .
C5 C12 C13 C4 -70(5) .
C5 C12 C13 C16 -157.2(14) .
C5AA C6AA C7AA C0AA -0.1(8) .
C6 C1 C2 C3 0.1(17) .
C6 C1 C2 C13 68(2) .
C6 C1 C3 C2 -180(2) .
C6 C1 C3 C13 128.2(14) .
C6 C1 C10 C3AA 102.4(11) .
C6 C1 C10 C5 -116.1(12) .
C6 C1 C10 C7 -92.1(13) .
C6 C2 C3 C1 0.1(12) .
C6 C2 C3 C13 120.3(8) .
C6 C2 C13 C3 -44.0(10) .
C6 C2 C13 C4 67.5(15) .
C6 C2 C13 C12 44.7(16) .
C6 C2 C13 C16 -145.8(7) .
C6 C3 C13 C2 76.4(15) .
C6 C3 C13 C4 -13(2) .
C6 C3 C13 C12 -32.3(18) .
C6 C3 C13 C16 179.3(11) .
C7 C4 C5 C10 83(4) .
C7 C4 C5 C12 4(6) .
C7 C4 C12 C5 -2(3) .
C7 C4 C12 C13 -121(3) .
C7 C4 C13 C2 -58(2) .
C7 C4 C13 C3 -11(3) .
C7 C4 C13 C12 50(4) .
C7 C4 C13 C16 156.9(14) .
C7 C5 C10 C1 115(4) .
C7 C5 C10 C3AA -103(4) .
C7 C5 C10 C6 70(4) .
C7 C5 C12 C4 176(7) .
C7 C5 C12 C13 -125(4) .
C7 C12 C13 C2 -12(3) .
C7 C12 C13 C3 34(3) .
C7 C12 C13 C4 -94(6) .
C7 C12 C13 C16 179.1(18) .
C7AA C0AA C1AA C4AA 0.1(6) .
C7AA C0AA C8AA O3 173.5(4) .
C7AA C0AA C8AA O4 -4.5(5) .
C8AA C0AA C1AA C4AA -179.7(4) .
C8AA C0AA C7AA C6AA 179.4(4) .
C10 C1 C2 C3 -68(2) .
C10 C1 C2 C6 -68.0(18) .
C10 C1 C2 C13 0(3) .
C10 C1 C3 C2 127.7(17) .
C10 C1 C3 C6 -52.4(12) .
C10 C1 C3 C13 75.8(11) .
C10 C1 C6 C2 125.2(10) .
C10 C1 C6 C3 125.1(7) .
C10 C3AA O1 Cu1 -169.6(3) .
C10 C5 C7 C4 -121.6(14) .
C10 C5 C7 C12 -120(2) .
C10 C5 C12 C4 -111(6) .
C10 C5 C12 C7 73(4) .
C10 C5 C12 C13 -52(3) .
C10 C7 C12 C4 -71(7) .
C10 C7 C12 C5 -67(4) .
C10 C7 C12 C13 0(3) .
C12 C4 C5 C7 -4(6) .
C12 C4 C5 C10 80(6) .
C12 C4 C7 C5 176(8) .
C12 C4 C7 C10 118(7) .
C12 C4 C13 C2 -107(5) .
C12 C4 C13 C3 -60(6) .
C12 C4 C13 C16 107(5) .
C12 C5 C7 C4 -1(3) .
C12 C5 C7 C10 120(2) .
C12 C5 C10 C1 61(2) .
C12 C5 C10 C3AA -156.7(15) .
C12 C5 C10 C6 17(2) .
C12 C5 C10 C7 -53(3) .
C12 C7 C10 C1 12(2) .
C12 C7 C10 C3AA 177.5(16) .
C12 C7 C10 C5 86(5) .
C12 C7 C10 C6 -34(2) .
C13 C2 C3 C1 -120.3(10) .
C13 C2 C3 C6 -120.3(8) .
C13 C2 C6 C1 -123.1(17) .
C13 C2 C6 C3 56.7(14) .
C13 C2 C6 C10 -73.2(11) .
C13 C3 C6 C1 -61.5(17) .
C13 C3 C6 C2 -61.6(14) .
C13 C3 C6 C10 1(2) .
C13 C4 C5 C7 -89(4) .
C13 C4 C5 C10 -6(3) .
C13 C4 C5 C12 -86(6) .
C13 C4 C7 C5 103(4) .
C13 C4 C7 C10 46(2) .
C13 C4 C7 C12 -73(6) .
C13 C4 C12 C5 119.5(15) .
C13 C4 C12 C7 121(3) .
C17 C18 C19 C20 3.7(8) .
C18 C17 N1 C21 3.2(8) .
C18 C17 N1 Cu1 -179.1(4) .
C18 C19 C20 C21 0.0(7) .
C19 C20 C21 C22 178.1(4) .
C19 C20 C21 N1 -2.3(6) .
C20 C21 C22 C23 -3.2(6) .
C20 C21 C22 N2 178.4(3) .
C20 C21 N1 C17 0.8(6) .
C20 C21 N1 Cu1 -177.1(3) .
C21 C22 C23 C24 -179.5(4) .
C21 C22 N2 C26 179.7(3) .
C21 C22 N2 Cu1 -0.6(4) .
C22 C21 N1 C17 -179.6(4) .
C22 C21 N1 Cu1 2.5(4) .
C22 C23 C24 C25 -0.9(8) .
C23 C22 N2 C26 1.2(5) .
C23 C22 N2 Cu1 -179.1(3) .
C23 C24 C25 C26 2.8(8) .
C24 C25 C26 N2 -2.8(7) .
C25 C26 N2 C22 0.8(6) .
C25 C26 N2 Cu1 -178.9(3) .
N1 C17 C18 C19 -5.4(9) .
N1 C21 C22 C23 177.2(4) .
N1 C21 C22 N2 -1.2(4) .
N2 C22 C23 C24 -1.1(6) .
O1 C3AA C10 C1 -28.1(13) .
O1 C3AA C10 C5 -164.5(12) .
O1 C3AA C10 C6 21.9(10) .
O1 C3AA C10 C7 167.6(11) .
O2 C3AA C10 C1 152.0(12) .
O2 C3AA C10 C5 15.7(13) .
O2 C3AA C10 C6 -157.9(9) .
O2 C3AA C10 C7 -12.3(12) .
O2 C3AA O1 Cu1 10.2(6) .
O3 C8AA O4 Cu1 73.2(7) .
O4 C8AA O3 Cu1 -48.7(5) 2_666
